data_1565782
loop_
_publ_author_name
'Nashre-ul-Islam, Swah Mohd.'
'Dutta, Debajit'
'Verma, Akalesh K.'
'Nath, Hiren'
'Frontera, Antonio'
'Sharma, Pranay'
'Bhattacharyya, Manjit K.'

_publ_section_title
;
 Antiproliferative evaluation and supramolecular association involving
 electrostatically enhanced \p-\p interaction in isostructural
 coordination solids of Mn(II), Co(II) and Zn(II) chlorobenzoates:
 Experimental and theoretical studies
;
_journal_name_full 'Inorganica Chimica Acta'
_journal_page_first 119161
_journal_paper_doi 10.1016/j.ica.2019.119161
_journal_volume 498
_journal_year 2019
_chemical_formula_sum 'C26 H20 Cl2 N4 O6 Zn'
_chemical_formula_weight 620.73
_space_group_crystal_system monoclinic
_space_group_IT_number 14
_space_group_name_Hall '-P 2ybc'
_space_group_name_H-M_alt 'P 1 21/c 1'
_atom_sites_solution_hydrogens mixed
_audit_creation_method SHELXL-2018/3
_cell_angle_alpha 90.000(5)
_cell_angle_beta 101.725(5)
_cell_angle_gamma 90.000(5)
_cell_formula_units_Z 2
_cell_length_a 7.108(5)
_cell_length_b 13.623(5)
_cell_length_c 14.131(5)
_cell_measurement_reflns_used 9394
_cell_measurement_temperature 293(2)
_cell_measurement_theta_max 29.85
_cell_measurement_theta_min 2.93
_cell_volume 1339.8(12)
_computing_cell_refinement 'Bruker SAINT'
_computing_data_collection 'Bruker APEX2'
_computing_data_reduction 'Bruker SAINT'
_computing_molecular_graphics 'Bruker SHELXTL'
_computing_publication_material 'Bruker SHELXTL'
_computing_structure_refinement 'SHELXL-2018/3 (Sheldrick, 2018)'
_computing_structure_solution 'SHELXS-97 (Sheldrick, 2008)'
_diffrn_ambient_temperature 293(2)
_diffrn_measured_fraction_theta_full 0.995
_diffrn_measured_fraction_theta_max 0.976
_diffrn_measurement_device_type 'Bruker APEX-II CCD'
_diffrn_measurement_method '\f and \w scans'
_diffrn_radiation_type MoK\a
_diffrn_radiation_wavelength 0.71073
_diffrn_reflns_av_R_equivalents 0.0245
_diffrn_reflns_av_unetI/netI 0.0201
_diffrn_reflns_Laue_measured_fraction_full 0.995
_diffrn_reflns_Laue_measured_fraction_max 0.976
_diffrn_reflns_limit_h_max 9
_diffrn_reflns_limit_h_min -9
_diffrn_reflns_limit_k_max 13
_diffrn_reflns_limit_k_min -19
_diffrn_reflns_limit_l_max 17
_diffrn_reflns_limit_l_min -19
_diffrn_reflns_number 14069
_diffrn_reflns_point_group_measured_fraction_full 0.995
_diffrn_reflns_point_group_measured_fraction_max 0.976
_diffrn_reflns_theta_full 25.242
_diffrn_reflns_theta_max 29.864
_diffrn_reflns_theta_min 2.927
_diffrn_source 'sealed tube'
_exptl_absorpt_coefficient_mu 1.164
_exptl_crystal_colour Colourless
_exptl_crystal_density_diffrn 1.539
_exptl_crystal_density_meas 1.539
_exptl_crystal_description Needle
_exptl_crystal_F_000 632
_exptl_crystal_size_max 0.28
_exptl_crystal_size_mid 0.22
_exptl_crystal_size_min 0.14
_refine_diff_density_max 0.406
_refine_diff_density_min -0.345
_refine_diff_density_rms 0.080
_refine_ls_extinction_coef .
_refine_ls_extinction_method none
_refine_ls_goodness_of_fit_ref 1.062
_refine_ls_hydrogen_treatment constr
_refine_ls_matrix_type full
_refine_ls_number_parameters 178
_refine_ls_number_reflns 3762
_refine_ls_number_restraints 0
_refine_ls_restrained_S_all 1.062
_refine_ls_R_factor_all 0.0350
_refine_ls_R_factor_gt 0.0290
_refine_ls_shift/su_max 0.000
_refine_ls_shift/su_mean 0.000
_refine_ls_structure_factor_coef Fsqd
_refine_ls_weighting_details 'w=1/[\s^2^(Fo^2^)+(0.0489P)^2^+0.1836P] where P=(Fo^2^+2Fc^2^)/3'
_refine_ls_weighting_scheme calc
_refine_ls_wR_factor_gt 0.0829
_refine_ls_wR_factor_ref 0.0862
_reflns_Friedel_coverage 0.000
_reflns_Friedel_fraction_full .
_reflns_Friedel_fraction_max .
_reflns_number_gt 3230
_reflns_number_total 3762
_reflns_threshold_expression 'I > 2\s(I)'
_cod_data_source_file Zn_3-CNpy_2_2-ClBz_2_H2O_2.cif
_cod_data_source_block Comp_3
_cod_original_sg_symbol_H-M 'P 21/c'
_cod_database_code 1565782
_shelx_shelxl_version_number 2018/3
_shelx_space_group_comment
;
The symmetry employed for this shelxl refinement is uniquely defined
by the following loop, which should always be used as a source of
symmetry information in preference to the above space-group names.
They are only intended as comments.
;

loop_
_space_group_symop_operation_xyz
'x, y, z'
'-x, y+1/2, -z+1/2'
'-x, -y, -z'
'x, -y-1/2, z-1/2'

loop_
_atom_site_label
_atom_site_type_symbol
_atom_site_fract_x
_atom_site_fract_y
_atom_site_fract_z
_atom_site_U_iso_or_equiv
_atom_site_adp_type
_atom_site_occupancy
_atom_site_site_symmetry_order
_atom_site_calc_flag
_atom_site_refinement_flags_posn
_atom_site_refinement_flags_adp
_atom_site_refinement_flags_occupancy
_atom_site_disorder_assembly
_atom_site_disorder_group
Zn1 Zn 1.000000 0.000000 1.000000 0.03424(8) Uani 1 2 d S . P . .
Cl1 Cl 0.64635(7) -0.14183(3) 0.68399(3) 0.05726(12) Uani 1 1 d . . . . .
C6 C 1.1644(3) -0.11793(16) 1.37941(12) 0.0618(5) Uani 1 1 d . . . . .
O2 O 0.86555(14) -0.10898(8) 0.90674(7) 0.0411(2) Uani 1 1 d . . . . .
O1 O 0.74862(15) 0.02666(9) 1.05411(9) 0.0462(2) Uani 1 1 d . . . . .
O3 O 0.59041(16) -0.12886(9) 0.95675(10) 0.0576(3) Uani 1 1 d . . . . .
N1 N 1.07360(17) -0.11062(9) 1.11387(8) 0.0398(3) Uani 1 1 d . . . . .
C8 C 0.67397(17) -0.24623(10) 0.84982(10) 0.0352(3) Uani 1 1 d . . . . .
C4 C 1.1302(3) -0.27710(14) 1.16512(14) 0.0588(4) Uani 1 1 d . . . . .
H4 H 1.140411 -0.342623 1.148404 0.071 Uiso 1 1 calc R U . . .
C13 C 0.64769(18) -0.24994(11) 0.75010(10) 0.0380(3) Uani 1 1 d . . . . .
C9 C 0.6681(2) -0.33414(12) 0.89915(11) 0.0465(3) Uani 1 1 d . . . . .
H9 H 0.682632 -0.333573 0.966057 0.056 Uiso 1 1 calc R U . . .
N2 N 1.1874(3) -0.09257(19) 1.45751(12) 0.0904(6) Uani 1 1 d . . . . .
C2 C 1.1372(2) -0.15183(13) 1.28073(11) 0.0472(4) Uani 1 1 d . . . . .
C1 C 1.09725(19) -0.08414(12) 1.20628(10) 0.0416(3) Uani 1 1 d . . . . .
H1 H 1.086599 -0.018158 1.221238 0.050 Uiso 1 1 calc R U . . .
C5 C 1.0920(2) -0.20585(12) 1.09482(12) 0.0475(3) Uani 1 1 d . . . . .
H5 H 1.078139 -0.224973 1.030601 0.057 Uiso 1 1 calc R U . . .
C12 C 0.6159(2) -0.33738(13) 0.70038(12) 0.0483(3) Uani 1 1 d . . . . .
H12 H 0.595864 -0.338106 0.633263 0.058 Uiso 1 1 calc R U . . .
C10 C 0.6410(3) -0.42235(12) 0.84993(13) 0.0534(4) Uani 1 1 d . . . . .
H10 H 0.641035 -0.480814 0.883915 0.064 Uiso 1 1 calc R U . . .
C7 C 0.71063(18) -0.15264(10) 0.90764(9) 0.0354(3) Uani 1 1 d . . . . .
C11 C 0.6140(2) -0.42376(12) 0.75099(13) 0.0532(4) Uani 1 1 d . . . . .
H11 H 0.594311 -0.483142 0.717997 0.064 Uiso 1 1 calc R U . . .
C3 C 1.1530(3) -0.25012(14) 1.25967(13) 0.0581(4) Uani 1 1 d . . . . .
H3 H 1.178436 -0.296694 1.308726 0.070 Uiso 1 1 calc R U . . .
H1A H 0.664804 0.077394 1.048700 0.080 Uiso 1 1 d . U . . .
H1B H 0.672400 -0.016400 1.028709 0.080 Uiso 1 1 d . U . . .

loop_
_atom_site_aniso_label
_atom_site_aniso_U_11
_atom_site_aniso_U_22
_atom_site_aniso_U_33
_atom_site_aniso_U_23
_atom_site_aniso_U_13
_atom_site_aniso_U_12
Zn1 0.03306(12) 0.03876(14) 0.03058(12) -0.00380(8) 0.00570(8) -0.00407(8)
Cl1 0.0800(3) 0.0472(2) 0.0420(2) 0.00666(16) 0.00627(18) 0.00573(19)
C6 0.0602(10) 0.0843(14) 0.0399(8) 0.0100(9) 0.0079(7) -0.0060(9)
O2 0.0416(5) 0.0455(6) 0.0365(5) -0.0094(4) 0.0086(4) -0.0108(4)
O1 0.0369(5) 0.0492(6) 0.0542(6) -0.0056(5) 0.0131(4) -0.0007(4)
O3 0.0466(6) 0.0491(7) 0.0825(9) -0.0219(6) 0.0259(6) -0.0029(5)
N1 0.0389(5) 0.0432(7) 0.0360(6) 0.0008(5) 0.0044(4) -0.0021(5)
C8 0.0304(5) 0.0353(7) 0.0385(7) -0.0033(5) 0.0035(5) -0.0004(5)
C4 0.0650(10) 0.0428(9) 0.0659(11) 0.0050(8) 0.0072(8) 0.0075(8)
C13 0.0359(6) 0.0391(7) 0.0386(7) -0.0003(5) 0.0067(5) 0.0029(5)
C9 0.0526(8) 0.0426(8) 0.0425(8) 0.0012(6) 0.0053(6) -0.0064(6)
N2 0.1025(15) 0.1227(18) 0.0451(9) -0.0017(10) 0.0127(9) -0.0092(13)
C2 0.0400(7) 0.0619(10) 0.0381(7) 0.0075(7) 0.0045(5) -0.0055(6)
C1 0.0416(7) 0.0454(8) 0.0372(7) 0.0001(6) 0.0066(5) -0.0049(6)
C5 0.0509(8) 0.0447(9) 0.0446(8) -0.0021(7) 0.0045(6) 0.0034(7)
C12 0.0509(8) 0.0514(9) 0.0436(8) -0.0120(7) 0.0119(6) -0.0016(7)
C10 0.0624(9) 0.0346(8) 0.0633(10) 0.0018(7) 0.0133(8) -0.0063(7)
C7 0.0345(6) 0.0347(7) 0.0350(6) 0.0000(5) 0.0024(5) 0.0021(5)
C11 0.0601(9) 0.0387(9) 0.0632(10) -0.0150(7) 0.0183(8) -0.0068(7)
C3 0.0581(9) 0.0594(11) 0.0541(10) 0.0192(8) 0.0051(7) 0.0030(8)

loop_
_atom_type_symbol
_atom_type_description
_atom_type_scat_dispersion_real
_atom_type_scat_dispersion_imag
_atom_type_scat_source
C C 0.0033 0.0016 'International Tables Vol C Tables 4.2.6.8 and 6.1.1.4'
H H 0.0000 0.0000 'International Tables Vol C Tables 4.2.6.8 and 6.1.1.4'
N N 0.0061 0.0033 'International Tables Vol C Tables 4.2.6.8 and 6.1.1.4'
O O 0.0106 0.0060 'International Tables Vol C Tables 4.2.6.8 and 6.1.1.4'
Cl Cl 0.1484 0.1585 'International Tables Vol C Tables 4.2.6.8 and 6.1.1.4'
Zn Zn 0.2839 1.4301 'International Tables Vol C Tables 4.2.6.8 and 6.1.1.4'

loop_
_geom_angle_atom_site_label_1
_geom_angle_atom_site_label_2
_geom_angle_atom_site_label_3
_geom_angle
_geom_angle_site_symmetry_1
_geom_angle_site_symmetry_3
O2 Zn1 O2 180.00(5) . 3_757
O2 Zn1 O1 92.21(5) . .
O2 Zn1 O1 87.79(5) 3_757 .
O2 Zn1 O1 87.79(5) . 3_757
O2 Zn1 O1 92.21(5) 3_757 3_757
O1 Zn1 O1 180.00(2) . 3_757
O2 Zn1 N1 89.13(5) . .
O2 Zn1 N1 90.87(5) 3_757 .
O1 Zn1 N1 86.89(5) . .
O1 Zn1 N1 93.11(5) 3_757 .
O2 Zn1 N1 90.87(5) . 3_757
O2 Zn1 N1 89.13(5) 3_757 3_757
O1 Zn1 N1 93.11(5) . 3_757
O1 Zn1 N1 86.89(5) 3_757 3_757
N1 Zn1 N1 180.0 . 3_757
N2 C6 C2 178.9(2) . .
C7 O2 Zn1 128.49(9) . .
Zn1 O1 H1A 133.70(10) . .
Zn1 O1 H1B 104.35(9) . .
H1A O1 H1B 98.20(11) . .
C1 N1 C5 117.53(13) . .
C1 N1 Zn1 119.86(11) . .
C5 N1 Zn1 122.60(10) . .
C13 C8 C9 117.85(13) . .
C13 C8 C7 123.72(12) . .
C9 C8 C7 118.42(13) . .
C3 C4 C5 118.95(17) . .
C3 C4 H4 120.5 . .
C5 C4 H4 120.5 . .
C12 C13 C8 121.66(14) . .
C12 C13 Cl1 118.33(12) . .
C8 C13 Cl1 119.97(11) . .
C10 C9 C8 120.79(15) . .
C10 C9 H9 119.6 . .
C8 C9 H9 119.6 . .
C3 C2 C1 119.68(16) . .
C3 C2 C6 121.15(16) . .
C1 C2 C6 119.17(17) . .
N1 C1 C2 122.02(16) . .
N1 C1 H1 119.0 . .
C2 C1 H1 119.0 . .
N1 C5 C4 123.53(16) . .
N1 C5 H5 118.2 . .
C4 C5 H5 118.2 . .
C13 C12 C11 119.41(15) . .
C13 C12 H12 120.3 . .
C11 C12 H12 120.3 . .
C11 C10 C9 120.08(15) . .
C11 C10 H10 120.0 . .
C9 C10 H10 120.0 . .
O3 C7 O2 125.77(13) . .
O3 C7 C8 117.28(12) . .
O2 C7 C8 116.80(12) . .
C10 C11 C12 120.17(15) . .
C10 C11 H11 119.9 . .
C12 C11 H11 119.9 . .
C4 C3 C2 118.29(16) . .
C4 C3 H3 120.9 . .
C2 C3 H3 120.9 . .

loop_
_geom_bond_atom_site_label_1
_geom_bond_atom_site_label_2
_geom_bond_distance
_geom_bond_site_symmetry_2
Zn1 O2 2.0839(11) .
Zn1 O2 2.0839(11) 3_757
Zn1 O1 2.1130(15) .
Zn1 O1 2.1130(16) 3_757
Zn1 N1 2.1890(13) .
Zn1 N1 2.1890(13) 3_757
Cl1 C13 1.7431(16) .
C6 N2 1.136(2) .
C6 C2 1.444(2) .
O2 C7 1.2539(17) .
O1 H1A 0.9055(12) .
O1 H1B 0.8292(12) .
O3 C7 1.2481(17) .
N1 C1 1.3321(18) .
N1 C5 1.337(2) .
C8 C13 1.384(2) .
C8 C9 1.391(2) .
C8 C7 1.5081(19) .
C4 C3 1.363(3) .
C4 C5 1.376(2) .
C4 H4 0.9300 .
C13 C12 1.378(2) .
C9 C10 1.382(2) .
C9 H9 0.9300 .
C2 C3 1.381(3) .
C2 C1 1.384(2) .
C1 H1 0.9300 .
C5 H5 0.9300 .
C12 C11 1.379(2) .
C12 H12 0.9300 .
C10 C11 1.372(2) .
C10 H10 0.9300 .
C11 H11 0.9300 .
C3 H3 0.9300 .

loop_
_geom_torsion_atom_site_label_1
_geom_torsion_atom_site_label_2
_geom_torsion_atom_site_label_3
_geom_torsion_atom_site_label_4
_geom_torsion
_geom_torsion_site_symmetry_1
_geom_torsion_site_symmetry_2
_geom_torsion_site_symmetry_3
_geom_torsion_site_symmetry_4
C9 C8 C13 C12 0.3(2) . . . .
C7 C8 C13 C12 179.54(13) . . . .
C9 C8 C13 Cl1 178.09(10) . . . .
C7 C8 C13 Cl1 -2.62(17) . . . .
C13 C8 C9 C10 1.4(2) . . . .
C7 C8 C9 C10 -177.98(14) . . . .
C5 N1 C1 C2 -0.7(2) . . . .
Zn1 N1 C1 C2 177.70(10) . . . .
C3 C2 C1 N1 -0.2(2) . . . .
C6 C2 C1 N1 178.97(13) . . . .
C1 N1 C5 C4 1.2(2) . . . .
Zn1 N1 C5 C4 -177.20(13) . . . .
C3 C4 C5 N1 -0.7(3) . . . .
C8 C13 C12 C11 -1.4(2) . . . .
Cl1 C13 C12 C11 -179.23(12) . . . .
C8 C9 C10 C11 -1.9(2) . . . .
Zn1 O2 C7 O3 11.5(2) . . . .
Zn1 O2 C7 C8 -163.79(9) . . . .
C13 C8 C7 O3 118.70(15) . . . .
C9 C8 C7 O3 -62.01(18) . . . .
C13 C8 C7 O2 -65.64(17) . . . .
C9 C8 C7 O2 113.64(15) . . . .
C9 C10 C11 C12 0.7(3) . . . .
C13 C12 C11 C10 0.9(2) . . . .
C5 C4 C3 C2 -0.3(3) . . . .
C1 C2 C3 C4 0.7(2) . . . .
C6 C2 C3 C4 -178.45(16) . . . .
